data_7111135
loop_
_publ_author_name
'Andrews, Philip C.'
'Duggan, Peter J.'
'Maguire, Melissa'
'Nichols, Peter J.'

_publ_section_title
;
 Crystal structures of (R,R)-{[Ph(Me)CH]2NLi&#x00B7;pmdeta} and
 {[PhC(&#xE006;CH2)NH]Na&#x00B7;pmdeta}2: alkali metal amides derived from
 (R,R)-bis(\a-methylbenzyl)amine
;
_journal_issue 1
_journal_name_full 'Chemical Communications'
_journal_page_first 53
_journal_paper_doi 10.1039/b007482i
_journal_year 2001
_chemical_formula_sum 'C26 H62 N8 Na2'
_chemical_formula_weight 532.80
_space_group_IT_number 2
_symmetry_cell_setting triclinic
_symmetry_Int_Tables_number 2
_symmetry_space_group_name_Hall '-P 1'
_symmetry_space_group_name_H-M 'P -1'
_cell_angle_alpha 94.128(1)
_cell_angle_beta 114.261(2)
_cell_angle_gamma 98.962(1)
_cell_formula_units_Z 1
_cell_length_a 9.8409(2)
_cell_length_b 9.9864(3)
_cell_length_c 10.7169(2)
_cell_measurement_reflns_used 0
_cell_measurement_temperature 123
_cell_measurement_theta_max 0.0
_cell_measurement_theta_min 0.0
_cell_volume 937.59(4)
_computing_cell_refinement 'MSC/AFC Diffractometer Control'
_computing_data_collection 'MSC/AFC Diffractometer Control'
_computing_data_reduction 'teXsan (MSC, 1992-1997)'
_computing_publication_material 'teXsan (MSC, 1992-1997)'
_computing_structure_refinement 'teXsan (MSC, 1992-1997)'
_diffrn_ambient_temperature 273.2
_diffrn_measurement_device_type unknown
_diffrn_orient_matrix_UB_11 0.00000
_diffrn_orient_matrix_UB_12 0.00000
_diffrn_orient_matrix_UB_13 0.00000
_diffrn_orient_matrix_UB_21 0.00000
_diffrn_orient_matrix_UB_22 0.00000
_diffrn_orient_matrix_UB_23 0.00000
_diffrn_orient_matrix_UB_31 0.00000
_diffrn_orient_matrix_UB_32 0.00000
_diffrn_orient_matrix_UB_33 0.00000
_diffrn_radiation_detector 'scintillation counter'
_diffrn_radiation_monochromator graphite
_diffrn_radiation_source 'X-ray tube'
_diffrn_radiation_type 'Mo K\a'
_diffrn_radiation_wavelength 0.7107
_diffrn_reflns_av_R_equivalents 0.05241
_diffrn_reflns_av_sigmaI/netI 0.140
_diffrn_reflns_limit_h_max 13
_diffrn_reflns_limit_h_min -13
_diffrn_reflns_limit_k_max 13
_diffrn_reflns_limit_k_min -13
_diffrn_reflns_limit_l_max 12
_diffrn_reflns_limit_l_min -13
_diffrn_reflns_number 14279
_diffrn_reflns_reduction_process 'Lp corrections applied'
_diffrn_reflns_theta_max 28.32
_diffrn_reflns_theta_min 2.73
_diffrn_standards_decay_% 0.00
_diffrn_standards_interval_count 0
_diffrn_standards_number 0
_exptl_absorpt_coefficient_mu 0.077
_exptl_absorpt_correction_type none
_exptl_crystal_colour 'pale yellow'
_exptl_crystal_density_diffrn 0.944
_exptl_crystal_density_meas ?
_exptl_crystal_description unknown
_exptl_crystal_F_000 296.00
_exptl_crystal_size_max 0.20
_exptl_crystal_size_mid 0.15
_exptl_crystal_size_min 0.18
_refine_diff_density_max 1.20
_refine_diff_density_min -1.31
_refine_ls_extinction_method none
_refine_ls_goodness_of_fit_all 2.040
_refine_ls_goodness_of_fit_ref 2.040
_refine_ls_hydrogen_treatment noref
_refine_ls_matrix_type full
_refine_ls_number_constraints 0
_refine_ls_number_parameters 199
_refine_ls_number_reflns 2457
_refine_ls_number_restraints 0
_refine_ls_R_factor_all 0.0838
_refine_ls_R_factor_gt 0.0838
_refine_ls_shift/su_max 0.0050
_refine_ls_shift/su_mean 0.0190
_refine_ls_structure_factor_coef F
_refine_ls_weighting_details 'w = 1/[\s^2^(Fo)]'
_refine_ls_weighting_scheme sigma
_refine_ls_wR_factor_all 0.0831
_refine_ls_wR_factor_ref 0.0831
_reflns_number_gt 2457
_reflns_number_total 4391
_reflns_threshold_expression I>2.00\s(I)
_cod_data_source_file b007482isup1.cif
_cod_data_source_block bambna
_cod_depositor_comments
;
The following automatic conversions were performed:

'_cell_measurement_temperature' value '123K' was changed to '123' -
the value should be numeric and without a unit designator.

Automatic conversion script
Id: cif_fix_values 1891 2012-01-12 08:04:46Z andrius 

The following automatic conversions were performed:

'_exptl_crystal_density_meas' value 'not measured' was changed to '?'
- the value is perceived as not measured.

Automatic conversion script
Id: cif_fix_values 3008 2015-01-20 13:52:24Z robertas 
;
_cod_original_sg_symbol_H-M 'P -1       '
_cod_original_formula_sum 'C13 H31 N4 Na '
_cod_database_code 7111135

loop_
_symmetry_equiv_pos_as_xyz
'   +x,   +y,   +z'
'   -x,   -y,   -z'

loop_
_atom_site_label
_atom_site_fract_x
_atom_site_fract_y
_atom_site_fract_z
_atom_site_U_iso_or_equiv
_atom_site_occupancy
_atom_site_adp_type
_atom_site_calc_flag
Na(1) 0.4632(2) 0.6112(2) 0.8876(1) 0.0199(4) 1.000 Uani d
N(1) 0.5509(4) 0.6325(3) 1.1372(3) 0.0222(9) 1.000 Uani d
N(2) 0.2518(4) 0.7319(3) 0.8727(3) 0.0222(9) 1.000 Uani d
N(3) 0.3145(4) 0.6434(4) 0.6339(3) 0.029(1) 1.000 Uani d
N(4) 0.6499(4) 0.7330(5) 0.7993(3) 0.047(1) 1.000 Uani d
C(1) 0.6432(5) 0.7422(4) 1.2348(3) 0.020(1) 1.000 Uani d
C(2) 0.6033(5) 0.8225(4) 1.3178(4) 0.029(1) 1.000 Uani d
C(3) 0.8035(4) 0.7728(4) 1.2489(3) 0.017(1) 1.000 Uani d
C(4) 0.9025(5) 0.9002(4) 1.3125(4) 0.024(1) 1.000 Uani d
C(5) 1.0477(5) 0.9279(4) 1.3209(4) 0.029(1) 1.000 Uani d
C(6) 1.1020(5) 0.8296(5) 1.2678(4) 0.030(1) 1.000 Uani d
C(7) 1.0079(5) 0.7024(4) 1.2060(4) 0.028(1) 1.000 Uani d
C(8) 0.8617(5) 0.6749(4) 1.1960(3) 0.023(1) 1.000 Uani d
C(9) 0.3535(5) 0.8675(4) 0.9227(4) 0.033(1) 1.000 Uani d
C(10) 0.1704(5) 0.7084(4) 0.9588(4) 0.030(1) 1.000 Uani d
C(11) 0.1408(5) 0.7196(4) 0.7276(4) 0.026(1) 1.000 Uani d
C(12) 0.2149(5) 0.7393(4) 0.6287(4) 0.031(1) 1.000 Uani d
C(13) 0.2232(5) 0.5097(5) 0.5556(4) 0.034(1) 1.000 Uani d
C(14) 0.4231(6) 0.6918(6) 0.5766(4) 0.057(2) 1.000 Uani d
C(15) 0.5595(7) 0.773(1) 0.6636(6) 0.117(3) 1.000 Uani d
C(16) 0.7276(7) 0.6250(6) 0.7886(5) 0.060(2) 1.000 Uani d
C(17) 0.7611(6) 0.8533(5) 0.8844(5) 0.050(2) 1.000 Uani d
H(1) 0.4423 0.6283 1.1272 0.041 1.000 Uiso c
H(2) 0.5022 0.8038 1.3102 0.034 1.000 Uiso c
H(3) 0.6762 0.8968 1.3829 0.034 1.000 Uiso c
H(4) 0.8684 0.9692 1.3509 0.029 1.000 Uiso c
H(5) 1.1110 1.0156 1.3635 0.035 1.000 Uiso c
H(6) 1.2024 0.8489 1.2737 0.036 1.000 Uiso c
H(7) 1.0444 0.6334 1.1704 0.033 1.000 Uiso c
H(8) 0.7983 0.5876 1.1519 0.028 1.000 Uiso c
H(9) 0.4243 0.8711 1.0159 0.039 1.000 Uiso c
H(10) 0.4066 0.8832 0.8667 0.039 1.000 Uiso c
H(11) 0.2950 0.9360 0.9173 0.039 1.000 Uiso c
H(12) 0.2416 0.7148 1.0525 0.037 1.000 Uiso c
H(13) 0.1098 0.7753 0.9513 0.037 1.000 Uiso c
H(14) 0.1068 0.6195 0.9285 0.037 1.000 Uiso c
H(15) 0.0809 0.7872 0.7207 0.032 1.000 Uiso c
H(16) 0.0770 0.6310 0.7009 0.032 1.000 Uiso c
H(17) 0.2734 0.8300 0.6518 0.037 1.000 Uiso c
H(18) 0.1367 0.7270 0.5371 0.037 1.000 Uiso c
H(19) 0.1510 0.4784 0.5900 0.042 1.000 Uiso c
H(20) 0.1716 0.5180 0.4606 0.042 1.000 Uiso c
H(21) 0.2879 0.4459 0.5653 0.042 1.000 Uiso c
H(22) 0.3739 0.7420 0.5049 0.068 1.000 Uiso c
H(23) 0.4437 0.6128 0.5382 0.068 1.000 Uiso c
H(24) 0.6214 0.7791 0.6147 0.141 1.000 Uiso c
H(25) 0.5404 0.8607 0.6818 0.141 1.000 Uiso c
H(26) 0.6553 0.5451 0.7333 0.071 1.000 Uiso c
H(27) 0.7941 0.6535 0.7472 0.071 1.000 Uiso c
H(28) 0.7854 0.6049 0.8785 0.071 1.000 Uiso c
H(29) 0.8222 0.8862 0.8393 0.061 1.000 Uiso c
H(30) 0.7103 0.9224 0.8983 0.061 1.000 Uiso c
H(31) 0.8238 0.8304 0.9712 0.061 1.000 Uiso c

loop_
_atom_site_aniso_label
_atom_site_aniso_U_11
_atom_site_aniso_U_22
_atom_site_aniso_U_33
_atom_site_aniso_U_12
_atom_site_aniso_U_13
_atom_site_aniso_U_23
Na(1) 0.0222(9) 0.0181(8) 0.0203(7) 0.0034(7) 0.0103(6) 0.0028(6)
N(1) 0.021(2) 0.020(2) 0.021(2) 0.001(2) 0.006(1) -0.002(1)
N(2) 0.022(2) 0.020(2) 0.021(2) 0.001(2) 0.007(1) 0.001(1)
N(3) 0.021(2) 0.043(2) 0.021(2) 0.000(2) 0.009(1) 0.011(2)
N(4) 0.025(2) 0.097(4) 0.023(2) 0.013(2) 0.012(2) 0.023(2)
C(1) 0.030(2) 0.016(2) 0.015(2) 0.006(2) 0.008(2) 0.005(2)
C(2) 0.030(3) 0.028(2) 0.029(2) 0.001(2) 0.015(2) -0.004(2)
C(3) 0.023(2) 0.016(2) 0.011(2) 0.002(2) 0.006(2) 0.004(1)
C(4) 0.032(3) 0.019(2) 0.021(2) 0.005(2) 0.010(2) 0.003(2)
C(5) 0.029(3) 0.027(3) 0.023(2) -0.004(2) 0.006(2) 0.006(2)
C(6) 0.027(3) 0.041(3) 0.024(2) 0.005(2) 0.011(2) 0.014(2)
C(7) 0.032(3) 0.032(3) 0.025(2) 0.009(2) 0.016(2) 0.007(2)
C(8) 0.029(3) 0.019(2) 0.021(2) 0.003(2) 0.010(2) 0.003(2)
C(9) 0.035(3) 0.025(3) 0.032(2) 0.007(2) 0.009(2) 0.002(2)
C(10) 0.025(2) 0.033(3) 0.035(2) 0.010(2) 0.013(2) 0.005(2)
C(11) 0.023(2) 0.021(2) 0.028(2) 0.007(2) 0.005(2) 0.001(2)
C(12) 0.039(3) 0.023(2) 0.023(2) -0.001(2) 0.007(2) 0.008(2)
C(13) 0.040(3) 0.042(3) 0.025(2) 0.016(2) 0.015(2) 0.006(2)
C(14) 0.031(3) 0.105(5) 0.027(2) -0.005(3) 0.009(2) 0.028(3)
C(15) 0.037(4) 0.26(1) 0.046(3) -0.009(5) 0.012(3) 0.079(5)
C(16) 0.065(4) 0.059(4) 0.046(3) -0.031(3) 0.035(3) -0.023(3)
C(17) 0.054(4) 0.052(3) 0.066(3) 0.022(3) 0.040(3) 0.029(3)

loop_
_atom_type_symbol
_atom_type_oxidation_number
_atom_type_number_in_cell
_atom_type_scat_dispersion_real
_atom_type_scat_dispersion_imag
_atom_type_scat_source
C 0 26 0.002 0.002
;International Tables for Crystallography
(1992, Vol. C, Tables 4.2.6.8 and 6.1.1.1)
;
H 0 62 0.000 0.000
;International Tables for Crystallography
(1992, Vol. C, Table 6.1.1.2)
;
N 0 8 0.004 0.003
;International Tables for Crystallography
(1992, Vol. C, Tables 4.2.6.8 and 6.1.1.1)
;
Na 0 2 0.030 0.025
;International Tables for Crystallography
(1992, Vol. C, Tables 4.2.6.8 and 6.1.1.1)
;

loop_
_geom_angle_atom_site_label_1
_geom_angle_atom_site_label_2
_geom_angle_atom_site_label_3
_geom_angle
_geom_angle_site_symmetry_1
_geom_angle_site_symmetry_3
_geom_angle_publ_flag
Na(1) Na(1) N(1) 46.15(8) 2_667 . yes
Na(1) Na(1) N(1) 46.76(8) 2_667 2_667 yes
Na(1) Na(1) N(2) 115.1(1) 2_667 . yes
Na(1) Na(1) N(3) 145.8(1) 2_667 . yes
Na(1) Na(1) N(4) 126.0(1) 2_667 . yes
N(1) Na(1) N(1) 92.9(1) . 2_667 yes
N(1) Na(1) N(2) 89.5(1) . . yes
N(1) Na(1) N(3) 160.7(1) . . yes
N(1) Na(1) N(4) 116.7(1) . . yes
N(1) Na(1) N(2) 126.5(1) 2_667 . yes
N(1) Na(1) N(3) 101.1(1) 2_667 . yes
N(1) Na(1) N(4) 111.1(1) 2_667 . yes
N(2) Na(1) N(3) 71.4(1) . . yes
N(2) Na(1) N(4) 115.0(1) . . yes
N(3) Na(1) N(4) 70.6(1) . . yes
Na(1) N(1) Na(1) 87.1(1) . 2_667 yes
Na(1) N(1) C(1) 128.0(2) . . yes
Na(1) N(1) H(1) 91.1 . . no
Na(1) N(1) C(1) 135.4(2) 2_667 . yes
Na(1) N(1) H(1) 96.3 2_667 . no
C(1) N(1) H(1) 107.9 . . no
Na(1) N(2) C(9) 93.2(2) . . yes
Na(1) N(2) C(10) 122.3(2) . . yes
Na(1) N(2) C(11) 110.1(2) . . yes
C(9) N(2) C(10) 109.2(3) . . yes
C(9) N(2) C(11) 112.0(3) . . yes
C(10) N(2) C(11) 109.1(3) . . yes
Na(1) N(3) C(12) 108.9(2) . . yes
Na(1) N(3) C(13) 107.9(2) . . yes
Na(1) N(3) C(14) 109.2(2) . . yes
C(12) N(3) C(13) 109.9(3) . . yes
C(12) N(3) C(14) 112.2(4) . . yes
C(13) N(3) C(14) 108.6(3) . . yes
Na(1) N(4) C(15) 108.2(3) . . yes
Na(1) N(4) C(16) 100.7(3) . . yes
Na(1) N(4) C(17) 118.9(3) . . yes
C(15) N(4) C(16) 113.2(5) . . yes
C(15) N(4) C(17) 107.1(5) . . yes
C(16) N(4) C(17) 109.0(4) . . yes
N(1) C(1) C(2) 126.5(4) . . yes
N(1) C(1) C(3) 114.3(3) . . yes
C(2) C(1) C(3) 119.1(3) . . yes
C(1) C(2) H(2) 119.9 . . no
C(1) C(2) H(3) 120.1 . . no
H(2) C(2) H(3) 120.0 . . no
C(1) C(3) C(4) 122.7(3) . . yes
C(1) C(3) C(8) 121.1(3) . . yes
C(4) C(3) C(8) 116.2(4) . . yes
C(3) C(4) C(5) 121.9(4) . . yes
C(3) C(4) H(4) 119.1 . . no
C(5) C(4) H(4) 119.0 . . no
C(4) C(5) C(6) 120.7(4) . . yes
C(4) C(5) H(5) 119.6 . . no
C(6) C(5) H(5) 119.7 . . no
C(5) C(6) C(7) 118.8(4) . . yes
C(5) C(6) H(6) 120.5 . . no
C(7) C(6) H(6) 120.6 . . no
C(6) C(7) C(8) 120.6(4) . . yes
C(6) C(7) H(7) 119.7 . . no
C(8) C(7) H(7) 119.7 . . no
C(3) C(8) C(7) 121.8(4) . . yes
C(3) C(8) H(8) 118.9 . . no
C(7) C(8) H(8) 119.4 . . no
N(2) C(9) H(9) 109.5 . . no
N(2) C(9) H(10) 109.4 . . no
N(2) C(9) H(11) 109.4 . . no
H(9) C(9) H(10) 109.6 . . no
H(9) C(9) H(11) 109.5 . . no
H(10) C(9) H(11) 109.4 . . no
N(2) C(10) H(12) 109.5 . . no
N(2) C(10) H(13) 109.5 . . no
N(2) C(10) H(14) 109.5 . . no
H(12) C(10) H(13) 109.5 . . no
H(12) C(10) H(14) 109.4 . . no
H(13) C(10) H(14) 109.4 . . no
N(2) C(11) C(12) 113.1(3) . . yes
N(2) C(11) H(15) 108.5 . . no
N(2) C(11) H(16) 108.6 . . no
C(12) C(11) H(15) 108.5 . . no
C(12) C(11) H(16) 108.6 . . no
H(15) C(11) H(16) 109.4 . . no
N(3) C(12) C(11) 113.3(3) . . yes
N(3) C(12) H(17) 108.5 . . no
N(3) C(12) H(18) 108.4 . . no
C(11) C(12) H(17) 108.5 . . no
C(11) C(12) H(18) 108.4 . . no
H(17) C(12) H(18) 109.5 . . no
N(3) C(13) H(19) 109.4 . . no
N(3) C(13) H(20) 109.4 . . no
N(3) C(13) H(21) 109.5 . . no
H(19) C(13) H(20) 109.5 . . no
H(19) C(13) H(21) 109.5 . . no
H(20) C(13) H(21) 109.5 . . no
N(3) C(14) C(15) 118.2(4) . . yes
N(3) C(14) H(22) 107.1 . . no
N(3) C(14) H(23) 107.2 . . no
C(15) C(14) H(22) 107.1 . . no
C(15) C(14) H(23) 107.5 . . no
H(22) C(14) H(23) 109.5 . . no
N(4) C(15) C(14) 119.4(6) . . yes
N(4) C(15) H(24) 106.7 . . no
N(4) C(15) H(25) 107.1 . . no
C(14) C(15) H(24) 106.5 . . no
C(14) C(15) H(25) 107.0 . . no
H(24) C(15) H(25) 109.9 . . no
N(4) C(16) H(26) 109.6 . . no
N(4) C(16) H(27) 109.6 . . no
N(4) C(16) H(28) 109.5 . . no
H(26) C(16) H(27) 109.5 . . no
H(26) C(16) H(28) 109.3 . . no
H(27) C(16) H(28) 109.3 . . no
N(4) C(17) H(29) 109.4 . . no
N(4) C(17) H(30) 109.4 . . no
N(4) C(17) H(31) 109.5 . . no
H(29) C(17) H(30) 109.5 . . no
H(29) C(17) H(31) 109.5 . . no
H(30) C(17) H(31) 109.6 . . no

loop_
_geom_bond_atom_site_label_1
_geom_bond_atom_site_label_2
_geom_bond_distance
_geom_bond_site_symmetry_2
_geom_bond_publ_flag
Na(1) Na(1) 3.331(3) 2_667 yes
Na(1) N(1) 2.430(3) . yes
Na(1) N(1) 2.406(3) 2_667 yes
Na(1) N(2) 2.518(4) . yes
Na(1) N(3) 2.577(3) . yes
Na(1) N(4) 2.578(4) . yes
N(1) C(1) 1.365(4) . yes
N(1) H(1) 1.02 . no
N(2) C(9) 1.467(5) . yes
N(2) C(10) 1.458(5) . yes
N(2) C(11) 1.470(5) . yes
N(3) C(12) 1.462(5) . yes
N(3) C(13) 1.463(5) . yes
N(3) C(14) 1.475(5) . yes
N(4) C(15) 1.484(6) . yes
N(4) C(16) 1.440(7) . yes
N(4) C(17) 1.444(6) . yes
C(1) C(2) 1.368(5) . yes
C(1) C(3) 1.501(5) . yes
C(2) H(2) 0.95 . no
C(2) H(3) 0.95 . no
C(3) C(4) 1.406(5) . yes
C(3) C(8) 1.402(5) . yes
C(4) C(5) 1.376(6) . yes
C(4) H(4) 0.95 . no
C(5) C(6) 1.380(6) . yes
C(5) H(5) 0.95 . no
C(6) C(7) 1.385(6) . yes
C(6) H(6) 0.95 . no
C(7) C(8) 1.379(6) . yes
C(7) H(7) 0.95 . no
C(8) H(8) 0.95 . no
C(9) H(9) 0.95 . no
C(9) H(10) 0.95 . no
C(9) H(11) 0.95 . no
C(10) H(12) 0.95 . no
C(10) H(13) 0.95 . no
C(10) H(14) 0.95 . no
C(11) C(12) 1.520(5) . yes
C(11) H(15) 0.95 . no
C(11) H(16) 0.95 . no
C(12) H(17) 0.95 . no
C(12) H(18) 0.95 . no
C(13) H(19) 0.95 . no
C(13) H(20) 0.95 . no
C(13) H(21) 0.95 . no
C(14) C(15) 1.362(8) . yes
C(14) H(22) 0.95 . no
C(14) H(23) 0.95 . no
C(15) H(24) 0.95 . no
C(15) H(25) 0.94 . no
C(16) H(26) 0.95 . no
C(16) H(27) 0.95 . no
C(16) H(28) 0.95 . no
C(17) H(29) 0.95 . no
C(17) H(30) 0.95 . no
C(17) H(31) 0.95 . no

loop_
_geom_contact_atom_site_label_1
_geom_contact_atom_site_label_2
_geom_contact_distance
_geom_contact_site_symmetry_2
_geom_contact_publ_flag
Na(1) N(1) 2.406(3) 2_667 no
Na(1) N(1) 2.430(3) . no
Na(1) N(2) 2.518(4) . no
Na(1) N(3) 2.577(3) . no
Na(1) N(4) 2.578(4) . no
Na(1) C(9) 2.986(4) . no
Na(1) C(16) 3.178(6) . no
Na(1) C(11) 3.323(4) . no
Na(1) C(13) 3.332(4) . no
Na(1) C(12) 3.350(4) . no
Na(1) C(15) 3.352(5) . no
Na(1) C(14) 3.365(4) . no
Na(1) C(1) 3.443(4) . no
Na(1) C(17) 3.511(5) . no
Na(1) C(1) 3.511(4) 2_667 no
Na(1) C(10) 3.520(4) . no
N(1) N(2) 3.484(4) . no
N(1) N(1) 3.505(6) 2_667 no
C(1) C(13) 3.538(5) 2_667 no
C(9) C(9) 3.336(9) 2_677 no

loop_
_geom_torsion_atom_site_label_1
_geom_torsion_atom_site_label_2
_geom_torsion_atom_site_label_3
_geom_torsion_atom_site_label_4
_geom_torsion_site_symmetry_2
_geom_torsion_site_symmetry_3
_geom_torsion_site_symmetry_4
_geom_torsion
_geom_torsion_publ_flag
Na(1) Na(1) N(1) C(1) 2_667 . . -145.7(4) no
Na(1) Na(1) N(1) C(1) 2_667 2_667 2_667 -149.9(4) no
Na(1) Na(1) N(2) C(9) 2_667 2_667 2_667 -116.6(2) no
Na(1) Na(1) N(2) C(10) 2_667 2_667 2_667 -1.4(3) no
Na(1) Na(1) N(2) C(11) 2_667 2_667 2_667 128.6(2) no
Na(1) Na(1) N(3) C(12) 2_667 2_667 2_667 -120.2(3) no
Na(1) Na(1) N(3) C(13) 2_667 2_667 2_667 -0.9(4) no
Na(1) Na(1) N(3) C(14) 2_667 2_667 2_667 117.0(3) no
Na(1) Na(1) N(4) C(15) 2_667 2_667 2_667 -156.3(4) no
Na(1) Na(1) N(4) C(16) 2_667 2_667 2_667 -37.4(3) no
Na(1) Na(1) N(4) C(17) 2_667 2_667 2_667 81.4(4) no
Na(1) N(1) Na(1) N(1) . 2_667 2_667 0.0000 no
Na(1) N(1) Na(1) N(2) . 2_667 2_667 91.5(1) no
Na(1) N(1) Na(1) N(3) . 2_667 2_667 166.5(1) no
Na(1) N(1) Na(1) N(4) . 2_667 2_667 -120.1(1) no
Na(1) N(1) C(1) C(2) . . . 113.6(4) no
Na(1) N(1) C(1) C(3) . . . -66.7(4) no
Na(1) N(1) Na(1) N(1) 2_667 2_667 . 0.0000 no
Na(1) N(1) Na(1) N(2) 2_667 2_667 2_667 -126.6(1) no
Na(1) N(1) Na(1) N(3) 2_667 2_667 2_667 -136.4(4) no
Na(1) N(1) Na(1) N(4) 2_667 2_667 2_667 115.4(2) no
Na(1) N(1) C(1) C(2) 2_667 2_667 2_667 111.9(4) no
Na(1) N(1) C(1) C(3) 2_667 2_667 2_667 -67.8(4) no
Na(1) N(2) C(11) C(12) . . . -42.0(4) no
Na(1) N(3) C(12) C(11) . . . -39.4(4) no
Na(1) N(3) C(14) C(15) . . . -32.3(7) no
Na(1) N(4) C(15) C(14) . . . -33.9(8) no
N(1) Na(1) Na(1) N(1) . 2_667 2_667 -180.0000 no
N(1) Na(1) Na(1) N(2) . 2_667 2_667 -117.5(1) no
N(1) Na(1) Na(1) N(3) . 2_667 2_667 -24.0(2) no
N(1) Na(1) Na(1) N(4) . 2_667 2_667 85.9(2) no
N(1) Na(1) N(1) Na(1) . 2_667 2_667 0.0000 no
N(1) Na(1) N(1) C(1) . 2_667 2_667 145.7(4) no
N(1) Na(1) N(2) C(9) . . . 76.9(2) no
N(1) Na(1) N(2) C(10) . . . -38.3(3) no
N(1) Na(1) N(2) C(11) . . . -168.3(2) no
N(1) Na(1) N(3) C(12) . . . 2.3(5) no
N(1) Na(1) N(3) C(13) . . . -117.0(4) no
N(1) Na(1) N(3) C(14) . . . 125.1(4) no
N(1) Na(1) N(4) C(15) . . . -150.1(5) no
N(1) Na(1) N(4) C(16) . . . 91.1(3) no
N(1) Na(1) N(4) C(17) . . . -27.8(4) no
N(1) Na(1) Na(1) N(1) 2_667 . 2_667 180.0000 no
N(1) Na(1) Na(1) N(2) 2_667 . . -62.5(1) no
N(1) Na(1) Na(1) N(3) 2_667 . . -156.0(2) no
N(1) Na(1) Na(1) N(4) 2_667 . . 94.1(2) no
N(1) Na(1) N(1) Na(1) 2_667 2_667 . 0.0000 no
N(1) Na(1) N(1) C(1) 2_667 2_667 2_667 -149.9(4) no
N(1) Na(1) N(2) C(9) 2_667 2_667 2_667 -170.1(2) no
N(1) Na(1) N(2) C(10) 2_667 2_667 2_667 -55.0(3) no
N(1) Na(1) N(2) C(11) 2_667 2_667 2_667 75.1(3) no
N(1) Na(1) N(3) C(12) 2_667 2_667 2_667 -137.7(2) no
N(1) Na(1) N(3) C(13) 2_667 2_667 2_667 -18.4(3) no
N(1) Na(1) N(3) C(14) 2_667 2_667 2_667 99.4(3) no
N(1) Na(1) N(4) C(15) 2_667 2_667 2_667 -105.1(5) no
N(1) Na(1) N(4) C(16) 2_667 2_667 2_667 13.7(3) no
N(1) Na(1) N(4) C(17) 2_667 2_667 2_667 132.6(3) no
N(1) C(1) C(3) C(4) . . . 161.5(3) no
N(1) C(1) C(3) C(8) . . . -17.3(5) no
N(2) Na(1) Na(1) N(2) . 2_667 2_667 180.0000 no
N(2) Na(1) Na(1) N(3) . 2_667 2_667 -86.4(2) no
N(2) Na(1) Na(1) N(4) . 2_667 2_667 23.4(2) no
N(2) Na(1) N(1) C(1) . . . -83.5(3) no
N(2) Na(1) N(1) C(1) . 2_667 2_667 54.2(4) no
N(2) Na(1) N(3) C(12) . . . 12.7(2) no
N(2) Na(1) N(3) C(13) . . . -106.6(3) no
N(2) Na(1) N(3) C(14) . . . 135.5(3) no
N(2) Na(1) N(4) C(15) . . . -47.1(5) no
N(2) Na(1) N(4) C(16) . . . -166.0(3) no
N(2) Na(1) N(4) C(17) . . . 75.2(3) no
N(2) C(11) C(12) N(3) . . . 57.6(4) no
N(3) Na(1) Na(1) N(3) . 2_667 2_667 180.0000 no
N(3) Na(1) Na(1) N(4) . 2_667 2_667 -70.2(2) no
N(3) Na(1) N(1) C(1) . . . -73.7(5) no
N(3) Na(1) N(1) C(1) . 2_667 2_667 -20.8(4) no
N(3) Na(1) N(2) C(9) . . . -99.7(2) no
N(3) Na(1) N(2) C(10) . . . 145.1(3) no
N(3) Na(1) N(2) C(11) . . . 15.1(2) no
N(3) Na(1) N(4) C(15) . . . 10.4(5) no
N(3) Na(1) N(4) C(16) . . . -108.4(3) no
N(3) Na(1) N(4) C(17) . . . 132.7(4) no
N(3) C(14) C(15) N(4) . . . 48(1) no
N(4) Na(1) Na(1) N(4) . 2_667 2_667 -180.0000 no
N(4) Na(1) N(1) C(1) . . . 34.5(4) no
N(4) Na(1) N(1) C(1) . 2_667 2_667 -94.1(4) no
N(4) Na(1) N(2) C(9) . . . -42.6(2) no
N(4) Na(1) N(2) C(10) . . . -157.8(3) no
N(4) Na(1) N(2) C(11) . . . 72.2(3) no
N(4) Na(1) N(3) C(12) . . . -113.6(3) no
N(4) Na(1) N(3) C(13) . . . 127.1(3) no
N(4) Na(1) N(3) C(14) . . . 9.3(3) no
C(1) C(3) C(4) C(5) . . . -178.1(3) no
C(1) C(3) C(8) C(7) . . . 178.9(3) no
C(2) C(1) C(3) C(4) . . . -18.7(5) no
C(2) C(1) C(3) C(8) . . . 162.4(3) no
C(3) C(4) C(5) C(6) . . . -0.8(6) no
C(3) C(8) C(7) C(6) . . . -0.8(6) no
C(4) C(3) C(8) C(7) . . . 0.0(5) no
C(4) C(5) C(6) C(7) . . . -0.1(6) no
C(5) C(4) C(3) C(8) . . . 0.8(5) no
C(5) C(6) C(7) C(8) . . . 0.9(6) no
C(9) N(2) C(11) C(12) . . . 60.3(4) no
C(10) N(2) C(11) C(12) . . . -178.7(3) no
C(11) C(12) N(3) C(13) . . . 78.6(4) no
C(11) C(12) N(3) C(14) . . . -160.5(3) no
C(12) N(3) C(14) C(15) . . . 88.6(6) no
C(13) N(3) C(14) C(15) . . . -149.7(6) no
C(14) C(15) N(4) C(16) . . . 76.8(7) no
C(14) C(15) N(4) C(17) . . . -163.1(6) no
